data_4300178
loop_
_publ_author_name
'Rodolphe Cl\'erac'
'F. Albert Cotton'
'Lee M. Daniels'
'Kim R. Dunbar'
'Carlos A. Murillo'
'Isabel Pascual'

_publ_section_title
;
Linear Trichromium Complexes with Direct Cr to Cr Contacts. 2. Compounds
with Cr3(dipyridylamide)43+ Cores
;
_journal_name_full 'Inorganic Chemistry'
_journal_page_first 752
_journal_page_last 756
_journal_paper_doi 10.1021/ic991022t
_journal_volume 39
_journal_year 2000
_chemical_compound_source synthesis
_chemical_formula_structural '[Cr3(N3C10H8)4ClF][BF4].CH2Cl2.C6H14'
_chemical_formula_sum 'C47 H48 B Cl3 Cr3 F5 N12'
_chemical_formula_weight 1149.1
_space_group_IT_number 14
_symmetry_cell_setting monoclinic
_symmetry_space_group_name_Hall '-P 2yn'
_symmetry_space_group_name_H-M 'P 1 21/n 1'
_atom_sites_solution_hydrogens geom
_atom_sites_solution_primary direct
_atom_sites_solution_secondary difmap
_audit_creation_method SHELXL
_cell_angle_alpha 90.00
_cell_angle_beta 92.804(4)
_cell_angle_gamma 90.00
_cell_formula_units_Z 4
_cell_length_a 11.499(3)
_cell_length_b 20.976(1)
_cell_length_c 19.862(3)
_cell_measurement_reflns_used 250
_cell_measurement_temperature 213(2)
_cell_measurement_theta_max 15.7
_cell_measurement_theta_min 5.
_cell_volume 4785.0(15)
_computing_cell_refinement MADNES
_computing_data_collection MADNES
_computing_data_reduction PROCOR
_computing_molecular_graphics 'XP (Siemens, 1996)'
_computing_publication_material 'SHELXL-93 (Sheldrick, 1993)'
_computing_structure_refinement 'SHELXL-93 (Sheldrick, 1993)'
_computing_structure_solution 'SHELXS-86 (Sheldrick, 1990)'
_diffrn_ambient_temperature 213(2)
_diffrn_measurement_device 'Nonius FAST'
_diffrn_measurement_method 'Ellipsoid-mask fitting'
_diffrn_radiation_monochromator graphite
_diffrn_radiation_source 'fine-focus sealed tube'
_diffrn_radiation_type MoK\a
_diffrn_radiation_wavelength 0.71073
_diffrn_reflns_av_R_equivalents 0.0584
_diffrn_reflns_av_sigmaI/netI 0.0353
_diffrn_reflns_limit_h_max 12
_diffrn_reflns_limit_h_min -12
_diffrn_reflns_limit_k_max 22
_diffrn_reflns_limit_k_min -22
_diffrn_reflns_limit_l_max 21
_diffrn_reflns_limit_l_min -17
_diffrn_reflns_number 21183
_diffrn_reflns_theta_max 22.55
_diffrn_reflns_theta_min 2.20
_diffrn_standards_number 0
_exptl_absorpt_coefficient_mu 0.906
_exptl_absorpt_correction_type none
_exptl_crystal_density_diffrn 1.595
_exptl_crystal_density_meas ?
_exptl_crystal_description block
_exptl_crystal_F_000 2349
_exptl_crystal_size_max 0.50
_exptl_crystal_size_mid 0.40
_exptl_crystal_size_min 0.40
_refine_diff_density_max 0.749
_refine_diff_density_min -0.651
_refine_diff_density_rms 0.080
_refine_ls_extinction_method none
_refine_ls_goodness_of_fit_all 1.096
_refine_ls_goodness_of_fit_obs 1.120
_refine_ls_hydrogen_treatment noref
_refine_ls_matrix_type full
_refine_ls_number_parameters 664
_refine_ls_number_reflns 6258
_refine_ls_number_restraints 5
_refine_ls_restrained_S_all 1.102
_refine_ls_restrained_S_obs 1.120
_refine_ls_R_factor_all 0.0693
_refine_ls_R_factor_obs 0.0631
_refine_ls_shift/esd_max 0.002
_refine_ls_shift/esd_mean 0.000
_refine_ls_structure_factor_coef Fsqd
_refine_ls_weighting_details 'w=1/[\s^2^(Fo^2^)+(0.0475P)^2^+20.0000P] where P=(Fo^2^+2Fc^2^)/3'
_refine_ls_weighting_scheme calc
_refine_ls_wR_factor_all 0.1546
_refine_ls_wR_factor_obs 0.1486
_reflns_number_observed 5666
_reflns_number_total 6262
_reflns_observed_criterion >2sigma(I)
_cod_depositor_comments
;
The following automatic conversions were performed:

'_exptl_crystal_density_meas' value 'not measured' was changed to '?'
- the value is perceived as not measured.

Automatic conversion script
Id: cif_fix_values 3008 2015-01-20 13:52:24Z robertas 

The following automatic conversions were performed:

'_refine_ls_weighting_scheme' value 'calc
w=1/[\s^2^(Fo^2^)+(0.0475P)^2^+20.0000P] where P=(Fo^2^+2Fc^2^)/3'
was changed to 'calc'. New tag '_refine_ls_weighting_details' was
created. The value of the new tag was set to
'w=1/[\s^2^(Fo^2^)+(0.0475P)^2^+20.0000P] where P=(Fo^2^+2Fc^2^)/3'.

Automatic conversion script
Id: cif_fix_values 3143 2015-03-26 13:38:13Z robertas 
;
_cod_original_cell_volume 4785.2(16)
_cod_database_code 4300178

loop_
_symmetry_equiv_pos_as_xyz
'x, y, z'
'-x+1/2, y+1/2, -z+1/2'
'-x, -y, -z'
'x-1/2, -y-1/2, z-1/2'

loop_
_atom_site_aniso_label
_atom_site_aniso_U_11
_atom_site_aniso_U_22
_atom_site_aniso_U_33
_atom_site_aniso_U_23
_atom_site_aniso_U_13
_atom_site_aniso_U_12
Cr1 0.0316(5) 0.0343(5) 0.0272(5) -0.0008(4) -0.0010(3) -0.0001(3)
Cr3 0.0410(5) 0.0379(5) 0.0313(5) -0.0084(4) 0.0000(4) 0.0028(4)
Cr2A 0.0322(10) 0.031(2) 0.025(2) 0.0055(12) 0.0007(13) 0.0027(12)
Cl1A 0.0427(14) 0.059(2) 0.022(2) -0.004(2) 0.0023(14) -0.0086(13)
F1A 0.066(4) 0.057(6) 0.022(4) -0.009(3) -0.005(3) -0.003(4)
Cr2B 0.030(2) 0.026(4) 0.024(5) 0.000(2) 0.001(3) 0.002(3)
F1B 0.070(11) 0.057(12) 0.018(12) -0.018(8) 0.007(9) -0.001(8)
Cl1B 0.051(3) 0.039(5) 0.016(4) -0.011(3) -0.005(3) 0.001(3)
N1 0.036(2) 0.033(2) 0.025(2) -0.003(2) 0.002(2) -0.001(2)
N2 0.039(2) 0.034(2) 0.019(2) 0.000(2) 0.000(2) 0.005(2)
N3 0.044(3) 0.045(3) 0.025(2) 0.001(2) -0.002(2) 0.004(2)
N4 0.035(2) 0.041(3) 0.029(2) -0.001(2) -0.001(2) 0.000(2)
N5 0.041(2) 0.038(2) 0.022(2) 0.000(2) 0.003(2) 0.001(2)
N6 0.044(3) 0.045(3) 0.024(2) 0.000(2) 0.003(2) 0.001(2)
N7 0.037(2) 0.039(2) 0.028(2) 0.010(2) 0.000(2) 0.000(2)
N8 0.041(3) 0.039(3) 0.028(2) -0.002(2) 0.001(2) 0.008(2)
N9 0.046(3) 0.046(3) 0.044(3) -0.010(2) 0.007(2) -0.002(2)
N10 0.034(2) 0.042(3) 0.031(2) 0.008(2) 0.003(2) 0.005(2)
N11 0.040(2) 0.034(2) 0.025(2) -0.001(2) -0.003(2) 0.002(2)
N12 0.043(3) 0.038(2) 0.032(3) -0.006(2) -0.009(2) 0.004(2)
C1 0.041(3) 0.053(3) 0.026(3) -0.003(2) 0.004(2) -0.003(3)
C2 0.045(3) 0.056(4) 0.041(3) 0.004(3) 0.014(3) 0.002(3)
C3 0.032(3) 0.051(4) 0.051(4) 0.007(3) 0.006(3) 0.001(3)
C4 0.038(3) 0.040(3) 0.041(3) 0.006(3) -0.004(2) -0.005(2)
C5 0.037(3) 0.027(3) 0.031(3) 0.000(2) 0.004(2) -0.003(2)
C6 0.037(3) 0.040(3) 0.028(3) 0.004(2) -0.006(2) 0.000(2)
C7 0.050(3) 0.042(3) 0.037(3) 0.006(3) 0.003(3) 0.011(3)
C8 0.057(4) 0.054(4) 0.042(4) 0.011(3) -0.001(3) 0.009(3)
C9 0.066(4) 0.074(5) 0.033(3) 0.015(3) -0.006(3) 0.007(4)
C10 0.055(4) 0.058(4) 0.025(3) 0.000(3) -0.003(3) 0.004(3)
C11 0.052(3) 0.040(3) 0.041(3) -0.008(3) 0.004(3) 0.000(3)
C12 0.068(4) 0.037(3) 0.058(4) -0.010(3) 0.005(3) -0.004(3)
C13 0.060(4) 0.042(3) 0.044(4) 0.003(3) 0.006(3) -0.003(3)
C14 0.045(3) 0.041(3) 0.036(3) 0.003(3) 0.004(2) 0.002(3)
C15 0.036(3) 0.043(3) 0.024(3) 0.001(2) -0.005(2) 0.003(2)
C16 0.040(3) 0.039(3) 0.025(3) 0.006(2) 0.004(2) 0.002(2)
C17 0.044(3) 0.046(3) 0.030(3) 0.001(2) 0.008(2) -0.001(3)
C18 0.038(3) 0.071(4) 0.041(3) 0.005(3) 0.006(3) 0.002(3)
C19 0.052(4) 0.078(5) 0.034(3) 0.002(3) 0.010(3) 0.012(3)
C20 0.051(4) 0.059(4) 0.030(3) -0.005(3) 0.007(3) 0.008(3)
C21 0.041(3) 0.059(4) 0.023(3) 0.013(3) -0.005(2) -0.011(3)
C22 0.038(3) 0.084(5) 0.033(3) 0.013(3) -0.006(3) -0.010(3)
C23 0.034(3) 0.086(5) 0.052(4) 0.015(4) -0.001(3) 0.010(3)
C24 0.044(3) 0.065(4) 0.045(4) 0.006(3) 0.003(3) 0.014(3)
C25 0.040(3) 0.041(3) 0.029(3) 0.011(2) 0.000(2) 0.003(2)
C26 0.041(3) 0.037(3) 0.041(3) 0.000(3) 0.010(3) 0.007(2)
C27 0.060(4) 0.045(4) 0.061(4) -0.002(3) 0.010(3) 0.014(3)
C28 0.082(5) 0.050(4) 0.074(5) -0.001(4) 0.011(4) 0.014(4)
C29 0.089(6) 0.042(4) 0.102(7) -0.024(4) 0.024(5) 0.004(4)
C30 0.067(4) 0.051(4) 0.068(5) -0.027(4) 0.010(3) -0.002(3)
C31 0.049(3) 0.052(4) 0.029(3) 0.008(3) 0.002(2) 0.004(3)
C32 0.069(4) 0.060(4) 0.049(4) 0.026(3) -0.008(3) -0.001(3)
C33 0.063(4) 0.043(4) 0.065(4) 0.028(3) -0.004(3) 0.000(3)
C34 0.044(3) 0.037(3) 0.053(4) 0.005(3) -0.003(3) -0.001(3)
C35 0.031(3) 0.036(3) 0.037(3) 0.005(2) 0.003(2) 0.002(2)
C36 0.037(3) 0.027(3) 0.043(3) -0.009(2) -0.007(2) 0.006(2)
C37 0.036(3) 0.039(3) 0.048(3) -0.004(3) -0.001(3) 0.005(2)
C38 0.037(3) 0.053(4) 0.063(4) -0.003(3) -0.001(3) 0.003(3)
C39 0.046(4) 0.058(4) 0.051(4) -0.007(3) -0.017(3) 0.003(3)
C40 0.049(4) 0.049(4) 0.040(3) -0.009(3) -0.011(3) 0.006(3)
B 0.048(5) 0.052(5) 0.101(7) 0.004(5) -0.006(5) -0.004(4)
F2 0.121(5) 0.106(4) 0.185(6) 0.070(4) -0.040(4) 0.011(3)
F3 0.103(4) 0.101(4) 0.130(5) 0.007(3) -0.043(3) -0.015(3)
F4 0.101(4) 0.093(4) 0.126(4) -0.019(3) 0.020(3) 0.000(3)
F5 0.095(4) 0.129(5) 0.141(5) 0.000(4) 0.040(3) -0.024(3)
C41 0.119(7) 0.094(6) 0.083(6) 0.038(5) 0.044(5) 0.038(5)
Cl3 0.0625(10) 0.0737(11) 0.0645(11) 0.0050(9) 0.0000(8) 0.0008(9)
Cl4 0.163(2) 0.0782(14) 0.0738(14) -0.0104(11) -0.0387(15) 0.0099(15)

loop_
_atom_site_label
_atom_site_type_symbol
_atom_site_fract_x
_atom_site_fract_y
_atom_site_fract_z
_atom_site_U_iso_or_equiv
_atom_site_thermal_displace_type
_atom_site_occupancy
_atom_site_calc_flag
_atom_site_refinement_flags
_atom_site_disorder_group
Cr1 Cr 0.17526(7) 0.20821(4) 0.65575(4) 0.0311(2) Uani 1 d D .
Cr3 Cr 0.21717(7) 0.28886(4) 0.86788(4) 0.0368(3) Uani 1 d D .
Cr2A Cr 0.1933(5) 0.2411(2) 0.7523(2) 0.0293(8) Uani 0.708(9) d PD 1
Cl1A Cl 0.1511(4) 0.1660(2) 0.5429(2) 0.0412(10) Uani 0.708(9) d PD 1
F1A F 0.2319(8) 0.3201(5) 0.9569(4) 0.049(2) Uani 0.708(9) d PD 1
Cr2B Cr 0.1987(11) 0.2558(5) 0.7700(5) 0.027(2) Uani 0.292(9) d PD 2
F1B F 0.1618(24) 0.1800(12) 0.5647(9) 0.048(6) Uani 0.292(9) d PD 2
Cl1B Cl 0.2366(8) 0.3429(4) 0.9733(4) 0.036(2) Uani 0.292(9) d PD 2
N1 N 0.3478(3) 0.1766(2) 0.6685(2) 0.0314(10) Uani 1 d . .
N2 N 0.3253(4) 0.1857(2) 0.7827(2) 0.0309(9) Uani 1 d . .
N3 N 0.2980(4) 0.2042(2) 0.8957(2) 0.0380(11) Uani 1 d . .
N4 N 0.1122(4) 0.1246(2) 0.6988(2) 0.0351(10) Uani 1 d . .
N5 N 0.0782(4) 0.1847(2) 0.7926(2) 0.0333(10) Uani 1 d . .
N6 N 0.0495(4) 0.2534(2) 0.8800(2) 0.0377(11) Uani 1 d . .
N7 N 0.0038(4) 0.2422(2) 0.6539(2) 0.0346(10) Uani 1 d . .
N8 N 0.0680(4) 0.3087(2) 0.7399(2) 0.0358(10) Uani 1 d . .
N9 N 0.1397(4) 0.3708(2) 0.8276(2) 0.0449(12) Uani 1 d . .
N10 N 0.2292(4) 0.2981(2) 0.6219(2) 0.0355(10) Uani 1 d . .
N11 N 0.3076(4) 0.3114(2) 0.7294(2) 0.0328(10) Uani 1 d . .
N12 N 0.3789(4) 0.3214(2) 0.8393(2) 0.0381(11) Uani 1 d . .
C1 C 0.4135(5) 0.1651(3) 0.6153(3) 0.0397(13) Uani 1 d . .
H1 H 0.3785(5) 0.1698(3) 0.5718(3) 0.048 Uiso 1 calc R .
C2 C 0.5278(5) 0.1471(3) 0.6208(3) 0.0469(14) Uani 1 d . .
H2 H 0.5697(5) 0.1387(3) 0.5823(3) 0.056 Uiso 1 calc R .
C3 C 0.5808(5) 0.1416(3) 0.6856(3) 0.0446(14) Uani 1 d . .
H3 H 0.6595(5) 0.1300(3) 0.6914(3) 0.054 Uiso 1 calc R .
C4 C 0.5161(5) 0.1535(3) 0.7406(3) 0.0395(13) Uani 1 d . .
H4 H 0.5512(5) 0.1501(3) 0.7842(3) 0.047 Uiso 1 calc R .
C5 C 0.3983(4) 0.1705(2) 0.7324(2) 0.0315(12) Uani 1 d . .
C6 C 0.3453(4) 0.1655(3) 0.8489(2) 0.0351(12) Uani 1 d . .
C7 C 0.4020(5) 0.1088(3) 0.8688(3) 0.0427(13) Uani 1 d . .
H7 H 0.4304(5) 0.0812(3) 0.8362(3) 0.051 Uiso 1 calc R .
C8 C 0.4158(5) 0.0938(3) 0.9358(3) 0.051(2) Uani 1 d . .
H8 H 0.4555(5) 0.0564(3) 0.9493(3) 0.062 Uiso 1 calc R .
C9 C 0.3710(6) 0.1340(3) 0.9836(3) 0.058(2) Uani 1 d . .
H9 H 0.3810(6) 0.1248(3) 1.0299(3) 0.069 Uiso 1 calc R .
C10 C 0.3119(5) 0.1872(3) 0.9617(3) 0.0464(14) Uani 1 d . .
H10 H 0.2790(5) 0.2135(3) 0.9940(3) 0.056 Uiso 1 calc R .
C11 C 0.1109(5) 0.0681(3) 0.6646(3) 0.0445(14) Uani 1 d . .
H11 H 0.1487(5) 0.0658(3) 0.6238(3) 0.053 Uiso 1 calc R .
C12 C 0.0568(6) 0.0152(3) 0.6873(3) 0.054(2) Uani 1 d . .
H12 H 0.0568(6) -0.0229(3) 0.6625(3) 0.065 Uiso 1 calc R .
C13 C 0.0013(5) 0.0187(3) 0.7483(3) 0.0485(15) Uani 1 d . .
H13 H -0.0383(5) -0.0169(3) 0.7645(3) 0.058 Uiso 1 calc R .
C14 C 0.0051(5) 0.0742(3) 0.7840(3) 0.0409(13) Uani 1 d . .
H14 H -0.0306(5) 0.0764(3) 0.8256(3) 0.049 Uiso 1 calc R .
C15 C 0.0613(4) 0.1274(3) 0.7596(2) 0.0346(12) Uani 1 d . .
C16 C 0.0022(4) 0.2073(2) 0.8390(2) 0.0348(12) Uani 1 d . .
C17 C -0.1146(5) 0.1902(3) 0.8427(3) 0.0398(13) Uani 1 d . .
H17 H -0.1461(5) 0.1575(3) 0.8151(3) 0.048 Uiso 1 calc R .
C18 C -0.1831(5) 0.2211(3) 0.8867(3) 0.050(2) Uani 1 d . .
H18 H -0.2623(5) 0.2104(3) 0.8887(3) 0.060 Uiso 1 calc R .
C19 C -0.1353(5) 0.2685(3) 0.9284(3) 0.055(2) Uani 1 d . .
H19 H -0.1807(5) 0.2900(3) 0.9593(3) 0.066 Uiso 1 calc R .
C20 C -0.0207(5) 0.2829(3) 0.9231(3) 0.0461(14) Uani 1 d . .
H20 H 0.0117(5) 0.3153(3) 0.9509(3) 0.055 Uiso 1 calc R .
C21 C -0.0824(5) 0.2153(3) 0.6152(3) 0.0410(14) Uani 1 d . .
H21 H -0.0634(5) 0.1828(3) 0.5851(3) 0.049 Uiso 1 calc R .
C22 C -0.1961(5) 0.2333(3) 0.6179(3) 0.052(2) Uani 1 d . .
H22 H -0.2536(5) 0.2139(3) 0.5895(3) 0.062 Uiso 1 calc R .
C23 C -0.2257(5) 0.2796(3) 0.6617(3) 0.057(2) Uani 1 d . .
H23 H -0.3038(5) 0.2921(3) 0.6644(3) 0.069 Uiso 1 calc R .
C24 C -0.1394(5) 0.3079(3) 0.7025(3) 0.051(2) Uani 1 d . .
H24 H -0.1585(5) 0.3400(3) 0.7332(3) 0.062 Uiso 1 calc R .
C25 C -0.0248(5) 0.2889(3) 0.6979(3) 0.0369(13) Uani 1 d . .
C26 C 0.0705(5) 0.3675(3) 0.7695(3) 0.0395(13) Uani 1 d . .
C27 C 0.0155(6) 0.4222(3) 0.7436(3) 0.055(2) Uani 1 d . .
H27 H -0.0311(6) 0.4197(3) 0.7035(3) 0.066 Uiso 1 calc R .
C28 C 0.0287(7) 0.4789(3) 0.7760(4) 0.069(2) Uani 1 d . .
H28 H -0.0096(7) 0.5155(3) 0.7589(4) 0.082 Uiso 1 calc R .
C29 C 0.0989(7) 0.4822(3) 0.8340(4) 0.077(2) Uani 1 d . .
H29 H 0.1090(7) 0.5213(3) 0.8568(4) 0.092 Uiso 1 calc R .
C30 C 0.1541(6) 0.4285(3) 0.8585(4) 0.062(2) Uani 1 d . .
H30 H 0.2031(6) 0.4315(3) 0.8976(4) 0.074 Uiso 1 calc R .
C31 C 0.1951(5) 0.3215(3) 0.5595(3) 0.0433(14) Uani 1 d . .
H31 H 0.1558(5) 0.2943(3) 0.5285(3) 0.052 Uiso 1 calc R .
C32 C 0.2162(6) 0.3823(3) 0.5412(3) 0.060(2) Uani 1 d . .
H32 H 0.1927(6) 0.3967(3) 0.4979(3) 0.072 Uiso 1 calc R .
C33 C 0.2722(6) 0.4231(3) 0.5863(3) 0.057(2) Uani 1 d . .
H33 H 0.2865(6) 0.4655(3) 0.5742(3) 0.069 Uiso 1 calc R .
C34 C 0.3073(5) 0.4011(3) 0.6496(3) 0.0449(14) Uani 1 d . .
H34 H 0.3451(5) 0.4287(3) 0.6809(3) 0.054 Uiso 1 calc R .
C35 C 0.2864(4) 0.3378(2) 0.6668(3) 0.0344(12) Uani 1 d . .
C36 C 0.3980(4) 0.3305(2) 0.7722(3) 0.0360(13) Uani 1 d . .
C37 C 0.5057(4) 0.3520(3) 0.7529(3) 0.0409(13) Uani 1 d . .
H37 H 0.5183(4) 0.3587(3) 0.7070(3) 0.049 Uiso 1 calc R .
C38 C 0.5938(5) 0.3635(3) 0.8005(3) 0.051(2) Uani 1 d . .
H38 H 0.6663(5) 0.3787(3) 0.7876(3) 0.061 Uiso 1 calc R .
C39 C 0.5748(5) 0.3523(3) 0.8681(3) 0.052(2) Uani 1 d . .
H39 H 0.6347(5) 0.3590(3) 0.9013(3) 0.063 Uiso 1 calc R .
C40 C 0.4681(5) 0.3314(3) 0.8855(3) 0.0468(14) Uani 1 d . .
H40 H 0.4557(5) 0.3237(3) 0.9312(3) 0.056 Uiso 1 calc R .
B B 0.2766(7) -0.0082(4) 0.1419(5) 0.068(2) Uani 1 d . .
F2 F 0.3043(5) -0.0572(3) 0.1831(4) 0.139(2) Uani 1 d . .
F3 F 0.1907(5) -0.0284(3) 0.0971(3) 0.113(2) Uani 1 d . .
F4 F 0.2341(5) 0.0421(3) 0.1752(3) 0.106(2) Uani 1 d . .
F5 F 0.3719(5) 0.0116(3) 0.1102(3) 0.121(2) Uani 1 d . .
C41 C 0.0698(9) 0.0966(4) 1.0393(4) 0.097(3) Uani 1 d . .
H41B H 0.1462(9) 0.0884(4) 1.0616(4) 0.117 Uiso 1 calc R .
H41A H 0.0137(9) 0.0678(4) 1.0590(4) 0.117 Uiso 1 calc R .
Cl3 Cl 0.0291(2) 0.17593(9) 1.05563(9) 0.0670(5) Uani 1 d . .
Cl4 Cl 0.0763(3) 0.07951(11) 0.95534(12) 0.1064(8) Uani 1 d . .
C42 C 0.0748(13) -0.0100(9) 0.4959(7) 0.094(5) Uiso 0.70(3) d P .
C43 C 0.2007(11) -0.0549(6) 0.4525(7) 0.108(6) Uiso 0.85(3) d P .
C44 C 0.3033(19) 0.0041(11) 0.4475(10) 0.138(11) Uiso 0.80(6) d P .
C45 C 0.4053(16) 0.0314(7) 0.4846(7) 0.100(7) Uiso 0.70(4) d P .
C46 C 0.2712(10) 0.0042(5) 0.3709(5) 0.069(4) Uiso 0.83(4) d P .
C47 C 0.3427(18) 0.0515(11) 0.4225(11) 0.097(10) Uiso 0.49(3) d P .
C48 C 0.2248(19) -0.0218(11) 0.3881(10) 0.076(9) Uiso 0.47(4) d P .
C49 C 0.3198(25) 0.0464(12) 0.4865(13) 0.104(12) Uiso 0.48(5) d P .
C50 C 0.1089(17) -0.0456(11) 0.4947(9) 0.073(8) Uiso 0.44(3) d P .
C51 C 0.2043(47) 0.0086(23) 0.4526(23) 0.099(22) Uiso 0.23(4) d P .

loop_
_atom_type_symbol
_atom_type_description
_atom_type_scat_dispersion_real
_atom_type_scat_dispersion_imag
_atom_type_scat_source
C C 0.0033 0.0016 'International Tables Vol C Tables 4.2.6.8 and 6.1.1.4'
H H 0.0000 0.0000 'International Tables Vol C Tables 4.2.6.8 and 6.1.1.4'
B B 0.0013 0.0007 'International Tables Vol C Tables 4.2.6.8 and 6.1.1.4'
N N 0.0061 0.0033 'International Tables Vol C Tables 4.2.6.8 and 6.1.1.4'
F F 0.0171 0.0103 'International Tables Vol C Tables 4.2.6.8 and 6.1.1.4'
Cl Cl 0.1484 0.1585 'International Tables Vol C Tables 4.2.6.8 and 6.1.1.4'
Cr Cr 0.3209 0.6236 'International Tables Vol C Tables 4.2.6.8 and 6.1.1.4'

loop_
_geom_angle_atom_site_label_1
_geom_angle_atom_site_label_2
_geom_angle_atom_site_label_3
_geom_angle
_geom_angle_site_symmetry_1
_geom_angle_site_symmetry_3
_geom_angle_publ_flag
F1B Cr1 N7 93.2(8) . . ?
Cr2A Cr1 N7 87.3(2) . . ?
F1B Cr1 N1 92.8(8) . . ?
Cr2A Cr1 N1 86.6(2) . . ?
N7 Cr1 N1 173.9(2) . . ?
F1B Cr1 N4 96.6(8) . . ?
Cr2A Cr1 N4 85.4(2) . . ?
N7 Cr1 N4 87.0(2) . . ?
N1 Cr1 N4 91.7(2) . . ?
F1B Cr1 N10 89.2(8) . . ?
Cr2A Cr1 N10 88.8(2) . . ?
N7 Cr1 N10 88.9(2) . . ?
N1 Cr1 N10 91.7(2) . . ?
N4 Cr1 N10 173.1(2) . . ?
Cr2A Cr1 Cl1A 178.1(2) . . ?
N7 Cr1 Cl1A 92.5(2) . . ?
N1 Cr1 Cl1A 93.5(2) . . ?
N4 Cr1 Cl1A 92.6(2) . . ?
N10 Cr1 Cl1A 93.1(2) . . ?
F1B Cr1 Cr2B 174.1(9) . . ?
N7 Cr1 Cr2B 86.5(3) . . ?
N1 Cr1 Cr2B 87.5(3) . . ?
N4 Cr1 Cr2B 89.3(3) . . ?
N10 Cr1 Cr2B 84.9(3) . . ?
F1A Cr3 N3 91.7(3) . . ?
Cr2B Cr3 N3 89.3(4) . . ?
F1A Cr3 N9 95.2(3) . . ?
Cr2B Cr3 N9 83.8(4) . . ?
N3 Cr3 N9 172.9(2) . . ?
F1A Cr3 N12 95.8(3) . . ?
Cr2B Cr3 N12 84.6(4) . . ?
N3 Cr3 N12 87.6(2) . . ?
N9 Cr3 N12 89.8(2) . . ?
F1A Cr3 N6 93.3(3) . . ?
Cr2B Cr3 N6 86.3(4) . . ?
N3 Cr3 N6 93.9(2) . . ?
N9 Cr3 N6 87.6(2) . . ?
N12 Cr3 N6 170.8(2) . . ?
Cr2B Cr3 Cl1B 171.2(4) . . ?
N3 Cr3 Cl1B 98.7(3) . . ?
N9 Cr3 Cl1B 88.0(3) . . ?
N12 Cr3 Cl1B 92.1(3) . . ?
N6 Cr3 Cl1B 96.6(3) . . ?
F1A Cr3 Cr2A 176.6(3) . . ?
N3 Cr3 Cr2A 85.9(2) . . ?
N9 Cr3 Cr2A 87.3(2) . . ?
N12 Cr3 Cr2A 86.6(2) . . ?
N6 Cr3 Cr2A 84.4(2) . . ?
N5 Cr2A N2 92.6(3) . . ?
N5 Cr2A N8 88.9(3) . . ?
N2 Cr2A N8 167.4(3) . . ?
N5 Cr2A Cr1 98.0(2) . . ?
N2 Cr2A Cr1 97.4(2) . . ?
N8 Cr2A Cr1 94.7(2) . . ?
N5 Cr2A N11 167.2(3) . . ?
N2 Cr2A N11 90.0(3) . . ?
N8 Cr2A N11 85.9(3) . . ?
Cr1 Cr2A N11 94.1(2) . . ?
N5 Cr2A Cr3 85.1(2) . . ?
N2 Cr2A Cr3 84.7(2) . . ?
N8 Cr2A Cr3 83.0(2) . . ?
Cr1 Cr2A Cr3 176.2(3) . . ?
N11 Cr2A Cr3 82.7(2) . . ?
N11 Cr2B N8 92.0(6) . . ?
N11 Cr2B Cr3 98.7(5) . . ?
N8 Cr2B Cr3 98.1(5) . . ?
N11 Cr2B N2 90.8(5) . . ?
N8 Cr2B N2 166.3(5) . . ?
Cr3 Cr2B N2 94.8(5) . . ?
N11 Cr2B N5 166.8(5) . . ?
N8 Cr2B N5 87.9(5) . . ?
Cr3 Cr2B N5 94.4(5) . . ?
N2 Cr2B N5 86.4(5) . . ?
N11 Cr2B Cr1 84.5(4) . . ?
N8 Cr2B Cr1 84.3(4) . . ?
Cr3 Cr2B Cr1 175.9(6) . . ?
N2 Cr2B Cr1 82.6(3) . . ?
N5 Cr2B Cr1 82.3(3) . . ?
C1 N1 C5 118.6(4) . . ?
C1 N1 Cr1 121.6(3) . . ?
C5 N1 Cr1 119.7(3) . . ?
C5 N2 C6 122.5(4) . . ?
C5 N2 Cr2A 113.7(3) . . ?
C6 N2 Cr2A 123.7(4) . . ?
C5 N2 Cr2B 121.8(4) . . ?
C6 N2 Cr2B 114.4(4) . . ?
C10 N3 C6 117.9(5) . . ?
C10 N3 Cr3 120.9(4) . . ?
C6 N3 Cr3 121.1(3) . . ?
C11 N4 C15 118.8(5) . . ?
C11 N4 Cr1 121.2(4) . . ?
C15 N4 Cr1 119.7(3) . . ?
C15 N5 C16 122.5(4) . . ?
C15 N5 Cr2A 114.3(3) . . ?
C16 N5 Cr2A 121.5(4) . . ?
C15 N5 Cr2B 126.6(4) . . ?
C16 N5 Cr2B 110.1(4) . . ?
C20 N6 C16 118.1(5) . . ?
C20 N6 Cr3 119.4(4) . . ?
C16 N6 Cr3 121.8(3) . . ?
C21 N7 C25 118.1(5) . . ?
C21 N7 Cr1 122.2(4) . . ?
C25 N7 Cr1 119.4(3) . . ?
C26 N8 C25 122.0(4) . . ?
C26 N8 Cr2B 112.6(4) . . ?
C25 N8 Cr2B 125.2(4) . . ?
C26 N8 Cr2A 125.4(4) . . ?
C25 N8 Cr2A 112.7(4) . . ?
C30 N9 C26 118.4(5) . . ?
C30 N9 Cr3 121.4(4) . . ?
C26 N9 Cr3 120.2(4) . . ?
C35 N10 C31 118.6(5) . . ?
C35 N10 Cr1 118.5(3) . . ?
C31 N10 Cr1 122.2(4) . . ?
C36 N11 C35 122.7(4) . . ?
C36 N11 Cr2B 114.2(5) . . ?
C35 N11 Cr2B 122.3(5) . . ?
C36 N11 Cr2A 123.4(4) . . ?
C35 N11 Cr2A 113.9(3) . . ?
C40 N12 C36 118.8(5) . . ?
C40 N12 Cr3 121.4(4) . . ?
C36 N12 Cr3 119.7(3) . . ?
N1 C1 C2 124.0(5) . . ?
C1 C2 C3 118.0(5) . . ?
C4 C3 C2 119.2(5) . . ?
C3 C4 C5 120.7(5) . . ?
N2 C5 N1 113.8(4) . . ?
N2 C5 C4 126.6(5) . . ?
N1 C5 C4 119.6(4) . . ?
N3 C6 N2 114.2(4) . . ?
N3 C6 C7 120.4(5) . . ?
N2 C6 C7 125.3(5) . . ?
C8 C7 C6 120.0(5) . . ?
C7 C8 C9 119.7(6) . . ?
C10 C9 C8 118.2(5) . . ?
N3 C10 C9 123.7(6) . . ?
C12 C11 N4 122.5(5) . . ?
C11 C12 C13 118.7(6) . . ?
C14 C13 C12 119.5(6) . . ?
C13 C14 C15 120.4(5) . . ?
N4 C15 N5 113.6(4) . . ?
N4 C15 C14 120.1(5) . . ?
N5 C15 C14 126.2(5) . . ?
N6 C16 N5 113.3(4) . . ?
N6 C16 C17 120.5(5) . . ?
N5 C16 C17 126.0(5) . . ?
C18 C17 C16 119.9(5) . . ?
C17 C18 C19 119.7(6) . . ?
C20 C19 C18 117.9(6) . . ?
N6 C20 C19 123.8(6) . . ?
N7 C21 C22 122.8(6) . . ?
C23 C22 C21 119.5(6) . . ?
C22 C23 C24 119.2(6) . . ?
C25 C24 C23 119.6(6) . . ?
N7 C25 C24 120.7(5) . . ?
N7 C25 N8 113.4(4) . . ?
C24 C25 N8 125.6(5) . . ?
N8 C26 N9 114.0(5) . . ?
N8 C26 C27 125.7(5) . . ?
N9 C26 C27 120.2(5) . . ?
C28 C27 C26 120.5(7) . . ?
C27 C28 C29 119.3(7) . . ?
C30 C29 C28 119.8(7) . . ?
N9 C30 C29 121.8(7) . . ?
C32 C31 N10 122.3(6) . . ?
C31 C32 C33 119.7(6) . . ?
C32 C33 C34 119.5(6) . . ?
C33 C34 C35 119.6(6) . . ?
N10 C35 N11 113.9(4) . . ?
N10 C35 C34 120.3(5) . . ?
N11 C35 C34 125.5(5) . . ?
N11 C36 N12 114.1(5) . . ?
N11 C36 C37 125.7(5) . . ?
N12 C36 C37 119.9(5) . . ?
C38 C37 C36 120.3(6) . . ?
C37 C38 C39 119.4(6) . . ?
C40 C39 C38 118.9(5) . . ?
N12 C40 C39 122.6(6) . . ?
F2 B F4 112.4(9) . . ?
F2 B F5 110.2(7) . . ?
F4 B F5 108.0(7) . . ?
F2 B F3 107.6(7) . . ?
F4 B F3 107.1(7) . . ?
F5 B F3 111.6(8) . . ?
Cl4 C41 Cl3 113.7(4) . . ?
C50 C42 C42 131.4(24) . 3_556 ?
C50 C42 C51 77.5(24) . . ?
C42 C42 C51 144.7(22) 3_556 . ?
C50 C42 C43 37.8(16) . . ?
C42 C42 C43 152.7(14) 3_556 . ?
C51 C42 C43 41.3(15) . . ?
C51 C43 C50 83.3(25) . . ?
C51 C43 C48 62.0(21) . . ?
C50 C43 C48 128.9(15) . . ?
C51 C43 C44 42.1(21) . . ?
C50 C43 C44 118.5(14) . . ?
C48 C43 C44 57.2(11) . . ?
C51 C43 C42 62.8(24) . . ?
C50 C43 C42 21.8(9) . . ?
C48 C43 C42 109.0(11) . . ?
C44 C43 C42 101.7(11) . . ?
C51 C44 C49 90.4(31) . . ?
C51 C44 C47 111.2(32) . . ?
C49 C44 C47 66.6(18) . . ?
C51 C44 C45 133.7(30) . . ?
C49 C44 C45 44.2(14) . . ?
C47 C44 C45 65.2(15) . . ?
C51 C44 C46 84.2(26) . . ?
C49 C44 C46 131.7(20) . . ?
C47 C44 C46 70.9(15) . . ?
C45 C44 C46 129.7(16) . . ?
C51 C44 C48 63.5(26) . . ?
C49 C44 C48 146.0(23) . . ?
C47 C44 C48 101.2(19) . . ?
C45 C44 C48 160.1(19) . . ?
C46 C44 C48 31.8(8) . . ?
C51 C44 C43 50.9(25) . . ?
C49 C44 C43 126.1(20) . . ?
C47 C44 C43 152.8(20) . . ?
C45 C44 C43 141.7(15) . . ?
C46 C44 C43 85.7(12) . . ?
C48 C44 C43 54.1(13) . . ?
C49 C45 C47 60.8(17) . . ?
C49 C45 C44 53.2(16) . . ?
C47 C45 C44 48.7(11) . . ?
C48 C46 C44 74.2(17) . . ?
C48 C46 C47 116.6(18) . . ?
C44 C46 C47 44.7(10) . . ?
C48 C46 C51 51.3(20) . . ?
C44 C46 C51 38.7(15) . . ?
C47 C46 C51 68.3(18) . . ?
C44 C47 C49 56.0(15) . . ?
C44 C47 C45 66.2(15) . . ?
C49 C47 C45 43.4(13) . . ?
C44 C47 C46 64.4(15) . . ?
C49 C47 C46 116.3(19) . . ?
C45 C47 C46 124.9(17) . . ?
C44 C47 C51 33.5(16) . . ?
C49 C47 C51 57.4(19) . . ?
C45 C47 C51 89.1(19) . . ?
C46 C47 C51 61.0(16) . . ?
C46 C48 C51 101.8(27) . . ?
C46 C48 C43 142.4(21) . . ?
C51 C48 C43 53.7(19) . . ?
C46 C48 C44 74.1(18) . . ?
C51 C48 C44 44.9(19) . . ?
C43 C48 C44 68.7(12) . . ?
C45 C49 C44 82.6(23) . . ?
C45 C49 C47 75.8(20) . . ?
C44 C49 C47 57.4(16) . . ?
C45 C49 C51 125.7(29) . . ?
C44 C49 C51 43.9(18) . . ?
C47 C49 C51 80.8(22) . . ?
C42 C50 C43 120.4(24) . . ?
C42 C50 C51 75.5(24) . . ?
C43 C50 C51 46.9(17) . . ?
C44 C51 C43 87.1(35) . . ?
C44 C51 C48 71.6(29) . . ?
C43 C51 C48 64.3(23) . . ?
C44 C51 C49 45.6(22) . . ?
C43 C51 C49 120.1(36) . . ?
C48 C51 C49 113.8(35) . . ?
C44 C51 C42 150.4(39) . . ?
C43 C51 C42 76.0(25) . . ?
C48 C51 C42 119.8(32) . . ?
C49 C51 C42 125.1(29) . . ?
C44 C51 C50 127.8(38) . . ?
C43 C51 C50 49.8(19) . . ?
C48 C51 C50 104.9(29) . . ?
C49 C51 C50 127.0(29) . . ?
C42 C51 C50 27.0(10) . . ?
C44 C51 C46 57.1(23) . . ?
C43 C51 C46 87.8(26) . . ?
C48 C51 C46 26.9(13) . . ?
C49 C51 C46 91.2(26) . . ?
C42 C51 C46 143.7(29) . . ?
C50 C51 C46 131.8(28) . . ?
C44 C51 C47 35.3(20) . . ?
C43 C51 C47 119.1(34) . . ?
C48 C51 C47 76.3(25) . . ?
C49 C51 C47 41.8(15) . . ?
C42 C51 C47 162.8(30) . . ?
C50 C51 C47 162.4(31) . . ?
C46 C51 C47 50.7(15) . . ?

loop_
_geom_bond_atom_site_label_1
_geom_bond_atom_site_label_2
_geom_bond_distance
_geom_bond_site_symmetry_2
_geom_bond_publ_flag
Cr1 F1B 1.90(2) . ?
Cr1 Cr2A 2.039(5) . ?
Cr1 N7 2.095(4) . ?
Cr1 N1 2.095(4) . ?
Cr1 N4 2.097(4) . ?
Cr1 N10 2.105(4) . ?
Cr1 Cl1A 2.413(4) . ?
Cr1 Cr2B 2.481(9) . ?
Cr3 F1A 1.886(8) . ?
Cr3 Cr2B 2.066(9) . ?
Cr3 N3 2.067(4) . ?
Cr3 N9 2.078(5) . ?
Cr3 N12 2.086(5) . ?
Cr3 N6 2.092(5) . ?
Cr3 Cl1B 2.381(8) . ?
Cr3 Cr2A 2.507(4) . ?
Cr2A N5 1.974(7) . ?
Cr2A N2 1.982(7) . ?
Cr2A N8 2.029(6) . ?
Cr2A N11 2.041(6) . ?
Cr2B N11 1.917(13) . ?
Cr2B N8 1.939(13) . ?
Cr2B N2 2.075(13) . ?
Cr2B N5 2.099(13) . ?
N1 C1 1.351(6) . ?
N1 C5 1.376(6) . ?
N2 C5 1.373(6) . ?
N2 C6 1.390(6) . ?
N3 C10 1.360(7) . ?
N3 C6 1.368(7) . ?
N4 C11 1.364(7) . ?
N4 C15 1.367(7) . ?
N5 C15 1.379(7) . ?
N5 C16 1.385(6) . ?
N6 C20 1.354(7) . ?
N6 C16 1.360(7) . ?
N7 C21 1.349(7) . ?
N7 C25 1.363(7) . ?
N8 C26 1.367(7) . ?
N8 C25 1.385(7) . ?
N9 C30 1.363(8) . ?
N9 C26 1.371(7) . ?
N10 C35 1.365(7) . ?
N10 C31 1.372(7) . ?
N11 C36 1.370(6) . ?
N11 C35 1.372(6) . ?
N12 C40 1.357(7) . ?
N12 C36 1.376(7) . ?
C1 C2 1.367(8) . ?
C2 C3 1.401(8) . ?
C3 C4 1.374(8) . ?
C4 C5 1.402(7) . ?
C6 C7 1.403(7) . ?
C7 C8 1.369(8) . ?
C8 C9 1.388(9) . ?
C9 C10 1.367(9) . ?
C11 C12 1.359(8) . ?
C12 C13 1.398(9) . ?
C13 C14 1.362(8) . ?
C14 C15 1.389(8) . ?
C16 C17 1.395(8) . ?
C17 C18 1.368(8) . ?
C18 C19 1.390(9) . ?
C19 C20 1.362(9) . ?
C21 C22 1.364(8) . ?
C22 C23 1.358(9) . ?
C23 C24 1.384(9) . ?
C24 C25 1.384(8) . ?
C26 C27 1.395(8) . ?
C27 C28 1.356(9) . ?
C28 C29 1.376(11) . ?
C29 C30 1.371(10) . ?
C31 C32 1.352(9) . ?
C32 C33 1.375(9) . ?
C33 C34 1.379(8) . ?
C34 C35 1.396(8) . ?
C36 C37 1.390(8) . ?
C37 C38 1.374(8) . ?
C38 C39 1.391(9) . ?
C39 C40 1.363(9) . ?
B F2 1.343(10) . ?
B F4 1.349(10) . ?
B F5 1.355(10) . ?
B F3 1.365(10) . ?
C41 Cl4 1.710(9) . ?
C41 Cl3 1.763(9) . ?
C42 C50 0.84(2) . ?
C42 C42 1.79(3) 3_556 ?
C42 C51 1.80(5) . ?
C42 C43 1.96(2) . ?
C43 C51 1.33(5) . ?
C43 C50 1.39(2) . ?
C43 C48 1.49(3) . ?
C43 C44 1.72(3) . ?
C44 C51 1.15(5) . ?
C44 C49 1.19(3) . ?
C44 C47 1.21(2) . ?
C44 C45 1.47(3) . ?
C44 C46 1.55(2) . ?
C44 C48 1.55(3) . ?
C45 C49 1.03(2) . ?
C45 C47 1.46(3) . ?
C46 C48 0.85(2) . ?
C46 C47 1.62(2) . ?
C46 C51 1.83(5) . ?
C47 C49 1.31(3) . ?
C47 C51 1.95(6) . ?
C48 C51 1.46(5) . ?
C49 C51 1.66(6) . ?
C50 C51 1.81(5) . ?

loop_
_geom_torsion_atom_site_label_1
_geom_torsion_atom_site_label_2
_geom_torsion_atom_site_label_3
_geom_torsion_atom_site_label_4
_geom_torsion
_geom_torsion_site_symmetry_1
_geom_torsion_site_symmetry_2
_geom_torsion_site_symmetry_3
_geom_torsion_site_symmetry_4
_geom_torsion_publ_flag
N1 Cr1 Cr3 N3 -44.0(2) . . . . ?
N4 Cr1 Cr3 N6 -46.3(2) . . . . ?
N7 Cr1 Cr3 N9 -47.1(2) . . . . ?
N10 Cr1 Cr3 N12 -48.1(2) . . . . ?
